data_4313225
loop_
_publ_author_name
'Lei Zhang'
'Shi-Bin Wang'
'Guang-Ming Yang'
'Jin-kui Tang'
'Dai-Zheng Liao'
'Zong-Hui Jiang'
'Shi-Ping Yan'
'Peng Cheng'

_publ_section_title
;
 A Ferromagnetically Coupled CrCu3 Tetramer and GdCu4 Pentamer with a
 [15]N4 Macrocylic Ligand Incorporating an Oxamido Bridge
;
_journal_name_full 'Inorganic Chemistry'
_journal_page_first 1462
_journal_page_last 1466
_journal_paper_doi 10.1021/ic020466d
_journal_volume 42
_journal_year 2003
_chemical_formula_sum 'C78 H76 Cl3 Cu4 Gd N16 O24'
_chemical_formula_weight 2139.31
_chemical_name_systematic
;
  ?
;
_space_group_IT_number 2
_symmetry_cell_setting triclinic
_symmetry_space_group_name_Hall '-P 1'
_symmetry_space_group_name_H-M 'P -1'
_atom_sites_solution_hydrogens geom
_atom_sites_solution_primary direct
_atom_sites_solution_secondary difmap
_audit_creation_method SHELXL-97
_cell_angle_alpha 75.403(5)
_cell_angle_beta 83.317(6)
_cell_angle_gamma 70.600(5)
_cell_formula_units_Z 2
_cell_length_a 14.805(4)
_cell_length_b 16.882(5)
_cell_length_c 17.877(5)
_cell_measurement_temperature 293(2)
_cell_volume 4076(2)
_computing_cell_refinement 'Bruker SMART'
_computing_data_collection 'Bruker SMART'
_computing_data_reduction 'Bruker SHELXTL'
_computing_molecular_graphics 'Bruker SHELXTL'
_computing_publication_material 'Bruker SHELXTL'
_computing_structure_refinement 'SHELXL-97 (Sheldrick, 1997)'
_computing_structure_solution 'SHELXS-97 (Sheldrick, 1990)'
_diffrn_ambient_temperature 293(2)
_diffrn_measured_fraction_theta_full 0.997
_diffrn_measured_fraction_theta_max 0.997
_diffrn_measurement_device_type 'CCD area detector'
_diffrn_measurement_method 'phi and omega scans'
_diffrn_radiation_monochromator graphite
_diffrn_radiation_source 'fine-focus sealed tube'
_diffrn_radiation_type MoK\a
_diffrn_radiation_wavelength 0.71073
_diffrn_reflns_av_R_equivalents 0.0536
_diffrn_reflns_av_sigmaI/netI 0.1781
_diffrn_reflns_limit_h_max 14
_diffrn_reflns_limit_h_min -17
_diffrn_reflns_limit_k_max 20
_diffrn_reflns_limit_k_min -19
_diffrn_reflns_limit_l_max 21
_diffrn_reflns_limit_l_min -20
_diffrn_reflns_number 17105
_diffrn_reflns_theta_full 25.03
_diffrn_reflns_theta_max 25.03
_diffrn_reflns_theta_min 1.18
_exptl_absorpt_coefficient_mu 2.016
_exptl_absorpt_correction_T_max 0.7519
_exptl_absorpt_correction_T_min 0.5830
_exptl_absorpt_correction_type multi-scan
_exptl_absorpt_process_details sadabs
_exptl_crystal_density_diffrn 1.743
_exptl_crystal_density_method 'not measured'
_exptl_crystal_F_000 2158
_exptl_crystal_size_max 0.30
_exptl_crystal_size_mid 0.20
_exptl_crystal_size_min 0.15
_refine_diff_density_max 0.872
_refine_diff_density_min -1.187
_refine_diff_density_rms 0.172
_refine_ls_extinction_method none
_refine_ls_goodness_of_fit_ref 0.982
_refine_ls_hydrogen_treatment mixed
_refine_ls_matrix_type full
_refine_ls_number_parameters 1130
_refine_ls_number_reflns 14353
_refine_ls_number_restraints 1
_refine_ls_restrained_S_all 0.982
_refine_ls_R_factor_all 0.1314
_refine_ls_R_factor_gt 0.0553
_refine_ls_shift/su_max 0.354
_refine_ls_shift/su_mean 0.010
_refine_ls_structure_factor_coef Fsqd
_refine_ls_weighting_details 'calc w=1/[\s^2^(Fo^2^)+(0.0550P)^2^+0.0000P] where P=(Fo^2^+2Fc^2^)/3'
_refine_ls_weighting_scheme calc
_refine_ls_wR_factor_gt 0.1110
_refine_ls_wR_factor_ref 0.1602
_reflns_number_gt 7116
_reflns_number_total 14353
_reflns_threshold_expression >2sigma(I)
_cod_data_source_file ic020466d_3.cif
_cod_data_source_block 010304b
_cod_depositor_comments
;
The following automatic conversions were performed:

'_symmetry_cell_setting' value 'Triclinic' changed to 'triclinic'
according to the built-in table from CIF Core dictionary named
'cif_core.dic' version 2.4.1 from 2010-06-29.

Automatic conversion script
Id: cif_fix_values 1646 2011-03-28 12:23:43Z adriana 
;
_cod_original_cell_volume 4075.9(19)
_cod_database_code 4313225

loop_
_symmetry_equiv_pos_as_xyz
'x, y, z'
'-x, -y, -z'

loop_
_atom_site_label
_atom_site_type_symbol
_atom_site_fract_x
_atom_site_fract_y
_atom_site_fract_z
_atom_site_U_iso_or_equiv
_atom_site_adp_type
_atom_site_occupancy
_atom_site_symmetry_multiplicity
_atom_site_calc_flag
_atom_site_refinement_flags
_atom_site_disorder_assembly
_atom_site_disorder_group
Gd1 Gd 0.16406(3) 0.65700(3) 0.17707(3) 0.02569(15) Uani 1 1 d . . .
Cu1 Cu 0.44372(8) 0.34279(8) 0.31465(8) 0.0378(4) Uani 1 1 d . . .
Cu2 Cu 0.17221(9) 0.54391(8) -0.10730(7) 0.0362(4) Uani 1 1 d . . .
Cu3 Cu -0.13066(8) 0.92338(8) -0.01097(7) 0.0330(3) Uani 1 1 d . . .
Cu4 Cu -0.06016(9) 0.80104(8) 0.42086(7) 0.0338(3) Uani 1 1 d . . .
N1 N 0.3074(5) 0.3718(5) 0.2918(5) 0.031(2) Uani 1 1 d . . .
N2 N 0.3992(5) 0.4613(5) 0.3321(5) 0.037(2) Uani 1 1 d . . .
N3 N 0.5781(6) 0.3300(7) 0.3310(6) 0.056(3) Uani 1 1 d . . .
N4 N 0.4752(6) 0.2395(6) 0.2672(6) 0.052(3) Uani 1 1 d . . .
N5 N 0.2571(5) 0.5738(5) -0.0506(5) 0.031(2) Uani 1 1 d . . .
N6 N 0.0721(5) 0.5984(5) -0.0335(5) 0.029(2) Uani 1 1 d . . .
N7 N 0.0776(6) 0.5150(6) -0.1584(5) 0.046(3) Uani 1 1 d . . .
N8 N 0.2859(7) 0.4652(6) -0.1551(5) 0.049(3) Uani 1 1 d . . .
N9 N 0.0099(5) 0.8911(5) -0.0117(4) 0.029(2) Uani 1 1 d . . .
N10 N -0.1251(5) 0.8540(5) 0.0941(5) 0.031(2) Uani 1 1 d . . .
N11 N -0.2618(6) 0.9231(5) -0.0195(5) 0.034(2) Uani 1 1 d . . .
N12 N -0.1401(6) 1.0115(5) -0.1047(5) 0.038(2) Uani 1 1 d . . .
N13 N -0.0298(5) 0.6878(5) 0.3920(4) 0.029(2) Uani 1 1 d . . .
N14 N 0.0567(6) 0.8078(5) 0.3630(5) 0.031(2) Uani 1 1 d . . .
N15 N -0.1055(7) 0.9303(6) 0.4102(5) 0.044(3) Uani 1 1 d . . .
N16 N -0.1709(5) 0.7858(6) 0.4841(5) 0.035(2) Uani 1 1 d . . .
O1 O 0.2001(4) 0.4980(4) 0.2233(4) 0.0281(16) Uani 1 1 d . . .
O2 O 0.2921(4) 0.5873(4) 0.2681(4) 0.0356(18) Uani 1 1 d . . .
O3 O 0.2577(4) 0.6019(4) 0.0706(4) 0.0356(18) Uani 1 1 d . . .
O4 O 0.0749(4) 0.6204(4) 0.0904(4) 0.0323(17) Uani 1 1 d . . .
O5 O 0.1259(5) 0.7835(4) 0.0663(4) 0.0391(18) Uani 1 1 d . . .
O6 O -0.0036(4) 0.7528(4) 0.1712(4) 0.0360(18) Uani 1 1 d . . .
O7 O 0.0707(4) 0.6257(4) 0.2965(4) 0.0276(16) Uani 1 1 d . . .
O8 O 0.1454(5) 0.7539(4) 0.2616(4) 0.0343(18) Uani 1 1 d . . .
O9 O 0.2999(5) 0.7190(5) 0.1419(4) 0.048(2) Uani 1 1 d . . .
C1 C 0.2706(6) 0.4549(7) 0.2653(5) 0.024(2) Uani 1 1 d . . .
C2 C 0.3246(7) 0.5063(7) 0.2903(6) 0.030(2) Uani 1 1 d . . .
C3 C 0.4494(8) 0.5024(7) 0.3646(7) 0.043(3) Uani 1 1 d . . .
C4 C 0.4028(9) 0.5771(8) 0.3920(8) 0.066(4) Uani 1 1 d . . .
H4A H 0.3366 0.6009 0.3883 0.079 Uiso 1 1 calc R . .
C5 C 0.4518(12) 0.6171(9) 0.4245(9) 0.092(6) Uani 1 1 d . . .
H5A H 0.4193 0.6656 0.4439 0.110 Uiso 1 1 calc R . .
C6 C 0.5518(12) 0.5817(12) 0.4268(9) 0.097(6) Uani 1 1 d . . .
H6A H 0.5872 0.6088 0.4450 0.117 Uiso 1 1 calc R . .
C7 C 0.5969(10) 0.5080(11) 0.4027(9) 0.083(5) Uani 1 1 d . . .
H7A H 0.6630 0.4848 0.4068 0.100 Uiso 1 1 calc R . .
C8 C 0.5497(8) 0.4643(9) 0.3717(7) 0.052(3) Uani 1 1 d . . .
C9 C 0.6052(8) 0.3843(10) 0.3536(7) 0.062(4) Uani 1 1 d . . .
H9A H 0.6709 0.3693 0.3590 0.074 Uiso 1 1 calc R . .
C10 C 0.6561(9) 0.2516(10) 0.3194(11) 0.104(6) Uani 1 1 d . . .
H10A H 0.7154 0.2657 0.3086 0.124 Uiso 1 1 calc R . .
H10B H 0.6631 0.2083 0.3676 0.124 Uiso 1 1 calc R . .
C11 C 0.6455(11) 0.2170(13) 0.2642(14) 0.169(12) Uani 1 1 d . . .
H11A H 0.7025 0.1672 0.2664 0.203 Uiso 1 1 calc R . .
H11B H 0.6535 0.2579 0.2170 0.203 Uiso 1 1 calc R . .
C12 C 0.5753(9) 0.1898(10) 0.2488(10) 0.095(6) Uani 1 1 d . . .
H12A H 0.5870 0.1304 0.2772 0.113 Uiso 1 1 calc R . .
H12B H 0.5804 0.1901 0.1942 0.113 Uiso 1 1 calc R . .
C13 C 0.4140(9) 0.2090(7) 0.2523(7) 0.052(3) Uani 1 1 d . . .
H13A H 0.4384 0.1621 0.2293 0.062 Uiso 1 1 calc R . .
C14 C 0.3114(8) 0.2367(7) 0.2660(6) 0.043(3) Uani 1 1 d . . .
C15 C 0.2599(9) 0.1824(7) 0.2591(7) 0.052(3) Uani 1 1 d . . .
H15A H 0.2926 0.1305 0.2450 0.063 Uiso 1 1 calc R . .
C16 C 0.1629(10) 0.2043(9) 0.2724(7) 0.061(4) Uani 1 1 d . . .
H16A H 0.1304 0.1672 0.2679 0.073 Uiso 1 1 calc R . .
C17 C 0.1139(9) 0.2802(9) 0.2924(7) 0.059(4) Uani 1 1 d . . .
H17A H 0.0479 0.2944 0.3015 0.070 Uiso 1 1 calc R . .
C18 C 0.1595(7) 0.3357(7) 0.2993(6) 0.037(3) Uani 1 1 d . . .
H18A H 0.1250 0.3869 0.3139 0.045 Uiso 1 1 calc R . .
C19 C 0.2584(7) 0.3156(6) 0.2845(6) 0.032(3) Uani 1 1 d . . .
C20 C 0.2190(7) 0.5922(6) 0.0161(6) 0.030(3) Uani 1 1 d . . .
C21 C 0.1130(7) 0.6033(6) 0.0273(6) 0.030(2) Uani 1 1 d . . .
C22 C -0.0283(7) 0.6216(6) -0.0370(5) 0.026(2) Uani 1 1 d . . .
C23 C -0.0925(7) 0.6748(7) 0.0080(6) 0.042(3) Uani 1 1 d . . .
H23A H -0.0686 0.6953 0.0425 0.050 Uiso 1 1 calc R . .
C24 C -0.1908(8) 0.6973(7) 0.0020(7) 0.051(3) Uani 1 1 d . . .
H24A H -0.2314 0.7337 0.0316 0.061 Uiso 1 1 calc R . .
C25 C -0.2294(8) 0.6669(7) -0.0468(7) 0.048(3) Uani 1 1 d . . .
H25A H -0.2954 0.6807 -0.0495 0.058 Uiso 1 1 calc R . .
C26 C -0.1667(8) 0.6148(7) -0.0920(7) 0.049(3) Uani 1 1 d . . .
H26A H -0.1918 0.5941 -0.1256 0.058 Uiso 1 1 calc R . .
C27 C -0.0670(7) 0.5923(6) -0.0889(5) 0.029(2) Uani 1 1 d . . .
C28 C -0.0129(8) 0.5416(7) -0.1433(6) 0.039(3) Uani 1 1 d . . .
H28A H -0.0499 0.5257 -0.1720 0.046 Uiso 1 1 calc R . .
C29 C 0.1039(10) 0.4624(11) -0.2176(8) 0.091(6) Uani 1 1 d . . .
H29A H 0.0934 0.4075 -0.1944 0.109 Uiso 1 1 calc R . .
H29B H 0.0596 0.4913 -0.2593 0.109 Uiso 1 1 calc R . .
C30 C 0.1994(9) 0.4448(10) -0.2511(8) 0.083(5) Uani 1 1 d . . .
H30A H 0.2074 0.4989 -0.2808 0.099 Uiso 1 1 calc R . .
H30B H 0.2063 0.4084 -0.2869 0.099 Uiso 1 1 calc R . .
C31 C 0.2758(9) 0.4035(9) -0.1968(8) 0.075(5) Uani 1 1 d . . .
H31A H 0.3356 0.3809 -0.2243 0.090 Uiso 1 1 calc R . .
H31B H 0.2620 0.3556 -0.1598 0.090 Uiso 1 1 calc R . .
C32 C 0.3707(9) 0.4646(8) -0.1529(7) 0.056(4) Uani 1 1 d . . .
H32A H 0.4168 0.4241 -0.1757 0.067 Uiso 1 1 calc R . .
C33 C 0.4076(7) 0.5180(7) -0.1199(6) 0.040(3) Uani 1 1 d . . .
C34 C 0.5024(8) 0.5139(8) -0.1363(7) 0.056(4) Uani 1 1 d . . .
H34A H 0.5397 0.4751 -0.1653 0.067 Uiso 1 1 calc R . .
C35 C 0.5442(8) 0.5640(9) -0.1121(7) 0.061(4) Uani 1 1 d . . .
H35A H 0.6081 0.5597 -0.1247 0.074 Uiso 1 1 calc R . .
C36 C 0.4888(8) 0.6213(8) -0.0684(7) 0.055(3) Uani 1 1 d . . .
H36A H 0.5150 0.6571 -0.0525 0.066 Uiso 1 1 calc R . .
C37 C 0.3957(7) 0.6251(8) -0.0486(6) 0.048(3) Uani 1 1 d . . .
H37A H 0.3594 0.6636 -0.0191 0.057 Uiso 1 1 calc R . .
C38 C 0.3538(7) 0.5724(7) -0.0718(6) 0.035(3) Uani 1 1 d . . .
C39 C 0.0412(7) 0.8295(7) 0.0505(6) 0.029(2) Uani 1 1 d . . .
C40 C -0.0365(7) 0.8090(7) 0.1118(6) 0.033(3) Uani 1 1 d . . .
C41 C -0.2032(7) 0.8470(7) 0.1472(6) 0.033(3) Uani 1 1 d . . .
C42 C -0.1932(8) 0.8119(7) 0.2265(7) 0.049(3) Uani 1 1 d . . .
H42A H -0.1323 0.7866 0.2466 0.059 Uiso 1 1 calc R . .
C43 C -0.2732(9) 0.8146(9) 0.2752(7) 0.063(4) Uani 1 1 d . . .
H43A H -0.2652 0.7893 0.3276 0.076 Uiso 1 1 calc R . .
C44 C -0.3627(9) 0.8529(11) 0.2487(8) 0.091(5) Uani 1 1 d . . .
H44A H -0.4159 0.8571 0.2825 0.109 Uiso 1 1 calc R . .
C45 C -0.3732(8) 0.8857(11) 0.1705(8) 0.084(5) Uani 1 1 d . . .
H45A H -0.4347 0.9101 0.1516 0.101 Uiso 1 1 calc R . .
C46 C -0.2960(7) 0.8837(7) 0.1188(7) 0.044(3) Uani 1 1 d . . .
C47 C -0.3192(7) 0.9121(8) 0.0384(7) 0.048(3) Uani 1 1 d . . .
H47A H -0.3829 0.9236 0.0274 0.057 Uiso 1 1 calc R . .
C48 C -0.2974(9) 0.9360(7) -0.0964(6) 0.052(3) Uani 1 1 d . . .
H48A H -0.2620 0.8862 -0.1172 0.063 Uiso 1 1 calc R . .
H48B H -0.3640 0.9380 -0.0904 0.063 Uiso 1 1 calc R . .
C49 C -0.2908(9) 1.0124(8) -0.1524(7) 0.061(4) Uani 1 1 d . . .
H49A H -0.3554 1.0493 -0.1656 0.074 Uiso 1 1 calc R . .
H49B H -0.2591 0.9950 -0.1990 0.074 Uiso 1 1 calc R . .
O22 O 0.1486(6) 0.6770(5) -0.2035(5) 0.069(3) Uani 1 1 d D . .
C50 C -0.2392(7) 1.0656(7) -0.1295(7) 0.050(3) Uani 1 1 d . . .
H50A H -0.2357 1.1125 -0.1729 0.059 Uiso 1 1 calc R . .
H50B H -0.2748 1.0905 -0.0873 0.059 Uiso 1 1 calc R . .
C51 C -0.0687(8) 1.0263(7) -0.1470(6) 0.041(3) Uani 1 1 d . . .
H51A H -0.0842 1.0710 -0.1907 0.049 Uiso 1 1 calc R . .
C52 C 0.0330(7) 0.9826(6) -0.1357(6) 0.033(3) Uani 1 1 d . . .
C53 C 0.0969(9) 1.0100(7) -0.1941(6) 0.045(3) Uani 1 1 d . . .
H53A H 0.0707 1.0504 -0.2383 0.054 Uiso 1 1 calc R . .
C54 C 0.1948(8) 0.9807(8) -0.1894(7) 0.052(3) Uani 1 1 d . . .
H54A H 0.2345 0.9998 -0.2291 0.063 Uiso 1 1 calc R . .
C55 C 0.2307(8) 0.9223(8) -0.1237(7) 0.049(3) Uani 1 1 d . . .
H55A H 0.2966 0.9011 -0.1178 0.058 Uiso 1 1 calc R . .
C56 C 0.1719(7) 0.8942(7) -0.0665(6) 0.043(3) Uani 1 1 d . . .
H56A H 0.1999 0.8547 -0.0224 0.052 Uiso 1 1 calc R . .
C57 C 0.0713(7) 0.9212(6) -0.0697(6) 0.031(3) Uani 1 1 d . . .
C58 C 0.0361(7) 0.6828(6) 0.3363(6) 0.027(2) Uani 1 1 d . . .
C59 C 0.0848(7) 0.7531(6) 0.3174(6) 0.029(2) Uani 1 1 d . . .
C60 C 0.1062(8) 0.8645(7) 0.3660(6) 0.036(3) Uani 1 1 d . . .
C61 C 0.2074(8) 0.8421(7) 0.3564(6) 0.045(3) Uani 1 1 d . . .
H61A H 0.2420 0.7891 0.3451 0.054 Uiso 1 1 calc R . .
C62 C 0.2556(9) 0.8972(8) 0.3633(7) 0.054(3) Uani 1 1 d . . .
H62A H 0.3220 0.8805 0.3571 0.065 Uiso 1 1 calc R . .
C63 C 0.2067(11) 0.9762(9) 0.3793(8) 0.069(4) Uani 1 1 d . . .
H63A H 0.2396 1.0131 0.3834 0.082 Uiso 1 1 calc R . .
C64 C 0.1092(10) 1.0001(8) 0.3891(7) 0.061(4) Uani 1 1 d . . .
H64A H 0.0761 1.0542 0.3987 0.073 Uiso 1 1 calc R . .
C65 C 0.0577(9) 0.9444(7) 0.3848(7) 0.046(3) Uani 1 1 d . . .
C66 C -0.0449(10) 0.9720(7) 0.4004(7) 0.052(3) Uani 1 1 d . . .
H66A H -0.0713 1.0293 0.4039 0.062 Uiso 1 1 calc R . .
C67 C -0.2084(9) 0.9833(8) 0.4188(7) 0.074(5) Uani 1 1 d . . .
H67A H -0.2111 1.0262 0.4470 0.089 Uiso 1 1 calc R . .
H67B H -0.2320 1.0139 0.3677 0.089 Uiso 1 1 calc R . .
C68 C -0.2738(8) 0.9350(8) 0.4586(9) 0.065(4) Uani 1 1 d . . .
H68A H -0.2989 0.9168 0.4204 0.078 Uiso 1 1 calc R . .
H68B H -0.3274 0.9736 0.4816 0.078 Uiso 1 1 calc R . .
C69 C -0.2290(8) 0.8569(8) 0.5206(7) 0.054(4) Uani 1 1 d . . .
H69A H -0.1886 0.8704 0.5513 0.065 Uiso 1 1 calc R . .
H69B H -0.2786 0.8397 0.5545 0.065 Uiso 1 1 calc R . .
C70 C -0.1966(7) 0.7184(8) 0.5003(6) 0.041(3) Uani 1 1 d . . .
H70A H -0.2495 0.7194 0.5341 0.049 Uiso 1 1 calc R . .
C71 C -0.1529(7) 0.6405(7) 0.4723(6) 0.033(3) Uani 1 1 d . . .
C72 C -0.1958(8) 0.5765(8) 0.5024(6) 0.045(3) Uani 1 1 d . . .
H72A H -0.2492 0.5879 0.5358 0.054 Uiso 1 1 calc R . .
C73 C -0.1620(8) 0.4971(8) 0.4844(7) 0.049(3) Uani 1 1 d . . .
H73A H -0.1923 0.4557 0.5048 0.059 Uiso 1 1 calc R . .
C74 C -0.0820(7) 0.4798(7) 0.4352(6) 0.039(3) Uani 1 1 d . . .
H74A H -0.0576 0.4259 0.4233 0.047 Uiso 1 1 calc R . .
C75 C -0.0385(7) 0.5416(7) 0.4039(6) 0.036(3) Uani 1 1 d . . .
H75A H 0.0149 0.5291 0.3708 0.044 Uiso 1 1 calc R . .
C76 C -0.0736(7) 0.6242(7) 0.4213(6) 0.030(3) Uani 1 1 d . . .
C77 C 0.479(2) 0.7609(19) 0.242(2) 0.291(19) Uani 1 1 d . . .
O23 O 0.4306(17) 0.7009(13) 0.2233(14) 0.289(13) Uani 1 1 d . . .
Cl1 Cl 0.4783(3) 0.1921(3) 0.5000(2) 0.0665(10) Uani 1 1 d . . .
Cl2 Cl 0.4786(2) 0.8266(2) 0.9996(2) 0.0634(10) Uani 1 1 d . . .
Cl3 Cl 0.1147(2) 0.7452(2) 0.5770(2) 0.0545(8) Uani 1 1 d . . .
O10 O 0.4263(6) 0.2616(8) 0.4471(6) 0.122(5) Uani 1 1 d . . .
O11 O 0.4241(10) 0.1822(10) 0.5663(6) 0.164(6) Uani 1 1 d . . .
O12 O 0.4952(12) 0.1211(9) 0.4699(10) 0.197(7) Uani 1 1 d . . .
O13 O 0.5643(10) 0.1999(10) 0.5076(9) 0.176(6) Uani 1 1 d . . .
O14 O 0.4579(6) 0.9010(7) 1.0275(8) 0.123(5) Uani 1 1 d . . .
O15 O 0.3958(5) 0.8013(6) 1.0052(5) 0.072(3) Uani 1 1 d . . .
O16 O 0.5079(10) 0.8435(11) 0.9238(7) 0.176(7) Uani 1 1 d . . .
O17 O 0.5539(7) 0.7638(8) 1.0389(9) 0.144(5) Uani 1 1 d . . .
O18 O 0.0231(6) 0.7666(7) 0.5475(5) 0.090(3) Uani 1 1 d . . .
O19 O 0.1279(6) 0.6750(6) 0.6435(5) 0.073(3) Uani 1 1 d . . .
O20 O 0.1255(10) 0.8123(7) 0.5962(10) 0.195(9) Uani 1 1 d . . .
O21 O 0.1857(7) 0.7123(8) 0.5241(6) 0.127(5) Uani 1 1 d . . .
C79 C 0.1030(10) 0.7609(7) -0.1830(8) 0.091(5) Uani 1 1 d D . .
H79A H 0.0992 0.8064 -0.2284 0.137 Uiso 1 1 calc R . .
H79B H 0.1403 0.7668 -0.1455 0.137 Uiso 1 1 calc R . .
H79C H 0.0396 0.7642 -0.1616 0.137 Uiso 1 1 calc R . .
O24 O 0.4628(12) 0.0232(12) 0.3636(11) 0.228(8) Uiso 1 1 d . . .

loop_
_atom_site_aniso_label
_atom_site_aniso_U_11
_atom_site_aniso_U_22
_atom_site_aniso_U_33
_atom_site_aniso_U_23
_atom_site_aniso_U_13
_atom_site_aniso_U_12
Gd1 0.0251(3) 0.0293(3) 0.0208(3) -0.0083(2) -0.0006(2) -0.0042(2)
Cu1 0.0261(7) 0.0375(8) 0.0429(9) -0.0053(7) -0.0044(6) -0.0028(6)
Cu2 0.0400(8) 0.0459(9) 0.0263(8) -0.0174(7) 0.0015(6) -0.0126(7)
Cu3 0.0316(7) 0.0357(8) 0.0270(8) -0.0028(7) -0.0045(6) -0.0063(6)
Cu4 0.0378(8) 0.0338(8) 0.0289(8) -0.0141(7) 0.0035(6) -0.0066(6)
N1 0.035(5) 0.024(5) 0.031(5) -0.009(4) -0.004(4) -0.004(4)
N2 0.022(5) 0.043(6) 0.042(6) -0.005(5) -0.016(4) -0.002(4)
N3 0.029(6) 0.073(8) 0.064(8) -0.021(7) -0.009(5) -0.008(6)
N4 0.031(6) 0.049(7) 0.072(8) -0.027(6) 0.006(5) -0.002(5)
N5 0.030(5) 0.042(6) 0.025(5) -0.016(5) 0.006(4) -0.012(4)
N6 0.027(5) 0.036(5) 0.028(5) -0.011(4) -0.005(4) -0.012(4)
N7 0.044(6) 0.057(7) 0.049(7) -0.030(6) -0.001(5) -0.017(5)
N8 0.042(6) 0.067(7) 0.040(6) -0.032(6) 0.000(5) -0.007(5)
N9 0.036(5) 0.029(5) 0.018(5) 0.004(4) -0.005(4) -0.010(4)
N10 0.024(5) 0.030(5) 0.035(6) -0.007(4) -0.004(4) -0.004(4)
N11 0.030(5) 0.033(5) 0.037(6) -0.009(5) -0.007(4) -0.004(4)
N12 0.047(6) 0.033(5) 0.031(6) -0.004(5) -0.007(5) -0.010(5)
N13 0.032(5) 0.038(6) 0.018(5) -0.013(4) 0.006(4) -0.008(4)
N14 0.043(5) 0.025(5) 0.031(5) -0.016(4) -0.002(4) -0.009(4)
N15 0.057(7) 0.040(6) 0.029(6) -0.013(5) -0.001(5) -0.003(5)
N16 0.030(5) 0.046(6) 0.032(6) -0.016(5) 0.002(4) -0.012(5)
O1 0.030(4) 0.024(4) 0.030(4) -0.010(3) -0.007(3) -0.004(3)
O2 0.035(4) 0.034(4) 0.038(5) -0.008(4) -0.018(3) -0.008(4)
O3 0.025(4) 0.053(5) 0.026(4) -0.014(4) -0.001(3) -0.005(3)
O4 0.027(4) 0.053(5) 0.019(4) -0.015(4) -0.002(3) -0.010(3)
O5 0.029(4) 0.044(5) 0.035(5) 0.004(4) -0.005(3) -0.008(4)
O6 0.033(4) 0.044(5) 0.024(4) -0.006(4) 0.001(3) -0.006(4)
O7 0.035(4) 0.024(4) 0.022(4) -0.006(3) 0.001(3) -0.007(3)
O8 0.045(4) 0.033(4) 0.029(4) -0.014(4) 0.009(4) -0.016(4)
O9 0.047(5) 0.054(5) 0.043(5) -0.010(4) -0.001(4) -0.017(4)
C1 0.012(5) 0.043(7) 0.021(6) -0.019(5) 0.011(4) -0.008(5)
C2 0.026(6) 0.032(7) 0.023(6) 0.000(5) 0.000(5) -0.005(5)
C3 0.052(8) 0.037(7) 0.045(8) -0.002(6) -0.020(6) -0.017(6)
C4 0.066(9) 0.053(9) 0.087(11) -0.027(9) -0.025(8) -0.015(7)
C5 0.136(15) 0.066(10) 0.095(13) -0.019(10) -0.064(11) -0.040(10)
C6 0.104(14) 0.112(14) 0.099(14) -0.003(12) -0.069(11) -0.058(12)
C7 0.067(10) 0.092(12) 0.103(14) -0.023(11) -0.032(9) -0.031(10)
C8 0.038(7) 0.069(9) 0.054(9) -0.009(8) -0.019(6) -0.020(7)
C9 0.027(7) 0.093(12) 0.060(10) -0.009(9) -0.013(6) -0.013(8)
C10 0.032(8) 0.102(13) 0.160(19) -0.053(13) -0.021(10) 0.022(9)
C11 0.034(10) 0.20(2) 0.31(3) -0.20(2) -0.019(14) 0.030(11)
C12 0.040(9) 0.107(13) 0.140(16) -0.071(13) 0.009(9) -0.002(9)
C13 0.060(9) 0.041(8) 0.045(8) -0.018(7) 0.006(7) 0.000(7)
C14 0.057(8) 0.036(7) 0.041(8) -0.020(6) -0.002(6) -0.011(6)
C15 0.069(9) 0.034(7) 0.054(9) -0.015(7) -0.009(7) -0.012(7)
C16 0.073(10) 0.056(9) 0.064(10) 0.002(8) -0.012(8) -0.042(8)
C17 0.055(9) 0.071(10) 0.055(9) -0.009(8) -0.004(7) -0.029(8)
C18 0.033(6) 0.040(7) 0.042(7) -0.012(6) 0.000(5) -0.013(6)
C19 0.034(6) 0.032(6) 0.030(6) -0.007(5) -0.005(5) -0.010(5)
C20 0.028(6) 0.037(7) 0.026(6) -0.015(5) 0.000(5) -0.008(5)
C21 0.036(6) 0.033(6) 0.018(6) -0.005(5) 0.001(5) -0.009(5)
C22 0.036(6) 0.029(6) 0.017(6) -0.005(5) -0.003(5) -0.015(5)
C23 0.021(6) 0.063(8) 0.051(8) -0.027(7) -0.006(5) -0.013(6)
C24 0.048(8) 0.056(8) 0.057(9) -0.031(7) -0.007(6) -0.013(6)
C25 0.028(6) 0.056(8) 0.052(8) -0.006(7) -0.004(6) -0.004(6)
C26 0.045(8) 0.062(8) 0.048(8) -0.013(7) -0.020(6) -0.022(6)
C27 0.037(6) 0.027(6) 0.020(6) -0.001(5) -0.008(5) -0.008(5)
C28 0.050(7) 0.034(7) 0.041(7) -0.017(6) -0.010(6) -0.017(6)
C29 0.088(11) 0.161(16) 0.067(11) -0.092(12) 0.026(8) -0.058(11)
C30 0.068(10) 0.117(13) 0.066(11) -0.066(11) -0.006(8) 0.001(9)
C31 0.076(10) 0.073(10) 0.083(12) -0.055(10) 0.006(9) -0.009(8)
C32 0.058(9) 0.062(9) 0.050(9) -0.039(8) 0.006(7) -0.005(7)
C33 0.028(6) 0.053(8) 0.026(7) -0.010(6) 0.012(5) -0.001(6)
C34 0.046(8) 0.070(10) 0.037(8) -0.013(7) 0.010(6) -0.003(7)
C35 0.028(7) 0.094(11) 0.050(9) -0.003(8) -0.003(6) -0.014(7)
C36 0.045(8) 0.064(9) 0.054(9) -0.014(8) 0.013(6) -0.017(7)
C37 0.035(7) 0.069(9) 0.037(7) -0.015(7) 0.011(6) -0.015(6)
C38 0.031(6) 0.050(7) 0.023(6) -0.011(6) -0.005(5) -0.008(6)
C39 0.027(6) 0.033(6) 0.028(6) -0.008(5) -0.002(5) -0.011(5)
C40 0.040(7) 0.034(7) 0.028(7) -0.011(6) -0.005(5) -0.011(6)
C41 0.033(6) 0.038(7) 0.029(7) -0.001(6) -0.007(5) -0.015(5)
C42 0.034(7) 0.063(9) 0.043(8) -0.013(7) 0.000(6) -0.006(6)
C43 0.050(8) 0.104(12) 0.029(7) -0.004(8) 0.008(6) -0.026(8)
C44 0.049(9) 0.164(17) 0.044(10) -0.014(11) 0.016(7) -0.027(10)
C45 0.028(7) 0.160(16) 0.058(10) -0.008(11) 0.006(7) -0.035(9)
C46 0.035(7) 0.054(8) 0.046(8) -0.008(7) -0.010(6) -0.017(6)
C47 0.022(6) 0.069(9) 0.049(8) -0.004(7) -0.009(6) -0.014(6)
C48 0.088(9) 0.047(8) 0.023(7) 0.006(6) -0.028(6) -0.023(7)
C49 0.060(8) 0.073(10) 0.051(9) -0.003(8) -0.020(7) -0.023(7)
O22 0.111(7) 0.058(6) 0.041(6) 0.005(5) -0.014(5) -0.037(6)
C50 0.047(7) 0.035(7) 0.045(8) 0.008(6) -0.009(6) 0.006(6)
C51 0.059(8) 0.036(7) 0.030(7) 0.001(6) -0.011(6) -0.020(6)
C52 0.044(7) 0.028(6) 0.029(7) -0.008(5) -0.002(5) -0.009(5)
C53 0.074(9) 0.033(7) 0.026(7) 0.001(6) -0.001(6) -0.021(7)
C54 0.046(8) 0.058(9) 0.049(9) -0.015(7) 0.016(6) -0.016(7)
C55 0.048(8) 0.050(8) 0.043(8) -0.009(7) 0.010(6) -0.015(6)
C56 0.043(7) 0.041(7) 0.035(7) 0.004(6) -0.001(6) -0.008(6)
C57 0.037(6) 0.031(6) 0.023(6) -0.004(5) -0.003(5) -0.008(5)
C58 0.034(6) 0.013(5) 0.028(6) -0.001(5) -0.014(5) 0.000(5)
C59 0.033(6) 0.026(6) 0.024(6) -0.003(5) -0.002(5) -0.007(5)
C60 0.070(8) 0.029(6) 0.018(6) -0.010(5) 0.008(5) -0.025(6)
C61 0.063(8) 0.046(8) 0.025(7) -0.008(6) -0.001(6) -0.016(7)
C62 0.071(9) 0.067(9) 0.041(8) -0.010(7) -0.003(6) -0.045(8)
C63 0.100(12) 0.064(10) 0.063(10) -0.030(9) 0.009(9) -0.045(9)
C64 0.094(11) 0.043(8) 0.066(10) -0.039(8) 0.022(8) -0.038(8)
C65 0.063(8) 0.038(7) 0.044(8) -0.017(6) 0.004(6) -0.020(6)
C66 0.081(10) 0.024(7) 0.040(8) -0.012(6) 0.000(7) 0.000(7)
C67 0.085(11) 0.054(9) 0.044(9) -0.009(8) -0.016(8) 0.031(8)
C68 0.037(8) 0.051(9) 0.100(12) -0.025(9) 0.004(8) 0.000(7)
C69 0.051(8) 0.069(9) 0.050(9) -0.038(8) 0.022(6) -0.016(7)
C70 0.027(6) 0.062(9) 0.034(7) -0.016(7) 0.003(5) -0.011(6)
C71 0.032(6) 0.041(7) 0.027(6) 0.000(6) -0.005(5) -0.017(6)
C72 0.038(7) 0.054(8) 0.039(8) -0.009(7) 0.006(6) -0.012(6)
C73 0.044(7) 0.070(10) 0.041(8) 0.001(7) -0.001(6) -0.039(7)
C74 0.049(7) 0.042(7) 0.030(7) -0.002(6) -0.005(5) -0.023(6)
C75 0.052(7) 0.040(7) 0.022(6) -0.006(6) 0.009(5) -0.026(6)
C76 0.026(6) 0.040(7) 0.029(6) -0.012(6) 0.001(5) -0.014(5)
C77 0.30(4) 0.15(3) 0.43(6) -0.06(3) -0.03(4) -0.09(3)
O23 0.36(3) 0.23(2) 0.33(3) -0.13(2) 0.17(2) -0.17(2)
Cl1 0.067(2) 0.072(3) 0.056(2) -0.005(2) -0.0068(19) -0.022(2)
Cl2 0.041(2) 0.080(3) 0.079(3) -0.035(2) 0.0064(18) -0.0230(19)
Cl3 0.0458(19) 0.060(2) 0.054(2) -0.0006(19) -0.0116(16) -0.0176(17)
O10 0.061(6) 0.154(11) 0.076(8) 0.059(8) 0.003(5) -0.001(7)
O11 0.178(13) 0.229(16) 0.047(7) 0.003(9) 0.046(8) -0.055(11)
O12 0.277(19) 0.107(11) 0.228(19) -0.088(13) 0.017(15) -0.058(12)
O13 0.140(12) 0.220(16) 0.180(15) 0.012(13) -0.083(10) -0.090(11)
O14 0.065(7) 0.107(9) 0.232(15) -0.105(10) 0.000(8) -0.026(6)
O15 0.051(5) 0.088(7) 0.091(7) -0.028(6) 0.010(5) -0.038(5)
O16 0.202(14) 0.34(2) 0.072(9) -0.056(12) 0.060(9) -0.211(15)
O17 0.068(8) 0.124(10) 0.216(16) -0.044(11) -0.035(8) 0.014(7)
O18 0.055(6) 0.158(10) 0.044(6) 0.000(6) -0.017(5) -0.026(6)
O19 0.086(7) 0.071(6) 0.053(6) 0.011(5) -0.020(5) -0.026(5)
O20 0.199(14) 0.052(7) 0.36(2) -0.052(11) -0.182(15) -0.011(8)
O21 0.081(8) 0.161(12) 0.086(9) 0.019(8) 0.012(7) -0.009(8)
C79 0.136(14) 0.072(11) 0.076(12) -0.023(10) 0.017(10) -0.047(11)

loop_
_atom_type_symbol
_atom_type_description
_atom_type_scat_dispersion_real
_atom_type_scat_dispersion_imag
_atom_type_scat_source
C C 0.0033 0.0016 'International Tables Vol C Tables 4.2.6.8 and 6.1.1.4'
H H 0.0000 0.0000 'International Tables Vol C Tables 4.2.6.8 and 6.1.1.4'
N N 0.0061 0.0033 'International Tables Vol C Tables 4.2.6.8 and 6.1.1.4'
O O 0.0106 0.0060 'International Tables Vol C Tables 4.2.6.8 and 6.1.1.4'
Cl Cl 0.1484 0.1585 'International Tables Vol C Tables 4.2.6.8 and 6.1.1.4'
Cu Cu 0.3201 1.2651 'International Tables Vol C Tables 4.2.6.8 and 6.1.1.4'
Gd Gd -0.1653 3.9035 'International Tables Vol C Tables 4.2.6.8 and 6.1.1.4'

loop_
_geom_angle_atom_site_label_1
_geom_angle_atom_site_label_2
_geom_angle_atom_site_label_3
_geom_angle
_geom_angle_site_symmetry_1
_geom_angle_site_symmetry_3
_geom_angle_publ_flag
O3 Gd1 O8 144.6(2) . . ?
O3 Gd1 O2 94.7(2) . . ?
O8 Gd1 O2 73.7(2) . . ?
O3 Gd1 O7 146.1(2) . . ?
O8 Gd1 O7 66.0(2) . . ?
O2 Gd1 O7 79.9(2) . . ?
O3 Gd1 O4 64.8(2) . . ?
O8 Gd1 O4 142.2(2) . . ?
O2 Gd1 O4 139.8(2) . . ?
O7 Gd1 O4 98.1(2) . . ?
O3 Gd1 O6 125.4(2) . . ?
O8 Gd1 O6 72.3(2) . . ?
O2 Gd1 O6 140.0(2) . . ?
O7 Gd1 O6 67.3(2) . . ?
O4 Gd1 O6 69.9(2) . . ?
O3 Gd1 O5 76.4(2) . . ?
O8 Gd1 O5 88.9(2) . . ?
O2 Gd1 O5 136.0(2) . . ?
O7 Gd1 O5 129.7(2) . . ?
O4 Gd1 O5 75.1(2) . . ?
O6 Gd1 O5 63.6(2) . . ?
O3 Gd1 O1 76.8(2) . . ?
O8 Gd1 O1 123.9(2) . . ?
O2 Gd1 O1 65.0(2) . . ?
O7 Gd1 O1 70.5(2) . . ?
O4 Gd1 O1 76.4(2) . . ?
O6 Gd1 O1 120.2(2) . . ?
O5 Gd1 O1 147.1(2) . . ?
O3 Gd1 O9 71.1(2) . . ?
O8 Gd1 O9 73.6(2) . . ?
O2 Gd1 O9 67.9(2) . . ?
O7 Gd1 O9 133.9(2) . . ?
O4 Gd1 O9 127.8(2) . . ?
O6 Gd1 O9 120.4(2) . . ?
O5 Gd1 O9 68.4(2) . . ?
O1 Gd1 O9 119.3(2) . . ?
N3 Cu1 N1 172.4(4) . . ?
N3 Cu1 N2 91.5(4) . . ?
N1 Cu1 N2 82.3(3) . . ?
N3 Cu1 N4 95.6(4) . . ?
N1 Cu1 N4 89.3(3) . . ?
N2 Cu1 N4 164.0(4) . . ?
N5 Cu2 N7 175.4(3) . . ?
N5 Cu2 N6 82.8(3) . . ?
N7 Cu2 N6 92.8(3) . . ?
N5 Cu2 N8 91.0(3) . . ?
N7 Cu2 N8 93.0(4) . . ?
N6 Cu2 N8 164.5(4) . . ?
N5 Cu2 O22 91.3(3) . . ?
N7 Cu2 O22 90.2(3) . . ?
N6 Cu2 O22 93.6(3) . . ?
N8 Cu2 O22 100.7(4) . . ?
N12 Cu3 N10 168.1(3) . . ?
N12 Cu3 N11 91.7(4) . . ?
N10 Cu3 N11 91.0(3) . . ?
N12 Cu3 N9 93.1(4) . . ?
N10 Cu3 N9 87.6(3) . . ?
N11 Cu3 N9 163.0(3) . . ?
N16 Cu4 N14 175.4(4) . . ?
N16 Cu4 N13 92.7(3) . . ?
N14 Cu4 N13 85.0(3) . . ?
N16 Cu4 N15 93.3(4) . . ?
N14 Cu4 N15 90.3(4) . . ?
N13 Cu4 N15 159.3(3) . . ?
C1 N1 C19 120.2(8) . . ?
C1 N1 Cu1 110.0(7) . . ?
C19 N1 Cu1 128.0(6) . . ?
C2 N2 C3 120.9(9) . . ?
C2 N2 Cu1 108.4(7) . . ?
C3 N2 Cu1 128.5(6) . . ?
C9 N3 C10 115.0(11) . . ?
C9 N3 Cu1 125.0(8) . . ?
C10 N3 Cu1 120.0(9) . . ?
C13 N4 C12 113.1(10) . . ?
C13 N4 Cu1 124.6(7) . . ?
C12 N4 Cu1 122.3(8) . . ?
C20 N5 C38 119.3(8) . . ?
C20 N5 Cu2 113.5(6) . . ?
C38 N5 Cu2 127.2(6) . . ?
C21 N6 C22 121.5(8) . . ?
C21 N6 Cu2 110.5(6) . . ?
C22 N6 Cu2 127.7(6) . . ?
C28 N7 C29 113.3(9) . . ?
C28 N7 Cu2 122.6(7) . . ?
C29 N7 Cu2 124.2(7) . . ?
C32 N8 C31 114.1(10) . . ?
C32 N8 Cu2 123.6(8) . . ?
C31 N8 Cu2 122.3(8) . . ?
C39 N9 C57 123.3(8) . . ?
C39 N9 Cu3 108.6(6) . . ?
C57 N9 Cu3 128.0(7) . . ?
C40 N10 C41 121.6(9) . . ?
C40 N10 Cu3 110.7(7) . . ?
C41 N10 Cu3 127.7(6) . . ?
C47 N11 C48 117.0(9) . . ?
C47 N11 Cu3 123.9(8) . . ?
C48 N11 Cu3 119.1(7) . . ?
C51 N12 C50 118.5(10) . . ?
C51 N12 Cu3 125.1(8) . . ?
C50 N12 Cu3 116.4(7) . . ?
C58 N13 C76 123.3(8) . . ?
C58 N13 Cu4 109.2(7) . . ?
C76 N13 Cu4 127.4(6) . . ?
C59 N14 C60 122.5(9) . . ?
C59 N14 Cu4 111.8(7) . . ?
C60 N14 Cu4 125.6(6) . . ?
C66 N15 C67 115.1(10) . . ?
C66 N15 Cu4 120.6(8) . . ?
C67 N15 Cu4 124.1(8) . . ?
C70 N16 C69 116.3(9) . . ?
C70 N16 Cu4 126.1(7) . . ?
C69 N16 Cu4 117.5(7) . . ?
C1 O1 Gd1 119.8(6) . . ?
C2 O2 Gd1 121.9(6) . . ?
C20 O3 Gd1 121.7(6) . . ?
C21 O4 Gd1 120.2(6) . . ?
C39 O5 Gd1 122.1(6) . . ?
C40 O6 Gd1 122.6(6) . . ?
C58 O7 Gd1 119.7(6) . . ?
C59 O8 Gd1 118.6(6) . . ?
O1 C1 N1 131.1(9) . . ?
O1 C1 C2 116.3(9) . . ?
N1 C1 C2 112.7(8) . . ?
O2 C2 N2 127.5(10) . . ?
O2 C2 C1 116.4(8) . . ?
N2 C2 C1 116.1(9) . . ?
C4 C3 C8 119.2(11) . . ?
C4 C3 N2 122.4(10) . . ?
C8 C3 N2 118.4(10) . . ?
C5 C4 C3 122.5(12) . . ?
C4 C5 C6 117.6(14) . . ?
C7 C6 C5 120.1(13) . . ?
C6 C7 C8 123.9(14) . . ?
C7 C8 C3 116.5(12) . . ?
C7 C8 C9 117.9(12) . . ?
C3 C8 C9 125.5(11) . . ?
N3 C9 C8 129.5(11) . . ?
C11 C10 N3 116.7(13) . . ?
C10 C11 C12 133.0(19) . . ?
C11 C12 N4 117.1(12) . . ?
N4 C13 C14 129.0(10) . . ?
C19 C14 C15 117.0(10) . . ?
C19 C14 C13 124.3(10) . . ?
C15 C14 C13 118.6(10) . . ?
C16 C15 C14 121.4(11) . . ?
C17 C16 C15 120.1(12) . . ?
C16 C17 C18 121.2(12) . . ?
C17 C18 C19 119.8(10) . . ?
C18 C19 C14 120.4(10) . . ?
C18 C19 N1 120.8(9) . . ?
C14 C19 N1 118.7(9) . . ?
O3 C20 N5 129.6(9) . . ?
O3 C20 C21 116.0(8) . . ?
N5 C20 C21 114.4(8) . . ?
O4 C21 N6 129.1(9) . . ?
O4 C21 C20 115.8(8) . . ?
N6 C21 C20 114.9(8) . . ?
C23 C22 C27 117.8(9) . . ?
C23 C22 N6 123.0(8) . . ?
C27 C22 N6 119.2(8) . . ?
C24 C23 C22 121.3(9) . . ?
C25 C24 C23 121.4(10) . . ?
C24 C25 C26 117.8(10) . . ?
C25 C26 C27 122.5(10) . . ?
C26 C27 C22 119.2(9) . . ?
C26 C27 C28 114.7(9) . . ?
C22 C27 C28 126.1(9) . . ?
N7 C28 C27 130.5(9) . . ?
C30 C29 N7 118.1(11) . . ?
C29 C30 C31 115.6(13) . . ?
C30 C31 N8 110.8(11) . . ?
N8 C32 C33 129.6(10) . . ?
C34 C33 C38 117.8(11) . . ?
C34 C33 C32 117.7(10) . . ?
C38 C33 C32 124.5(10) . . ?
C35 C34 C33 123.3(11) . . ?
C34 C35 C36 118.4(11) . . ?
C37 C36 C35 120.1(12) . . ?
C36 C37 C38 121.5(11) . . ?
C37 C38 C33 118.7(10) . . ?
C37 C38 N5 122.8(9) . . ?
C33 C38 N5 118.5(9) . . ?
O5 C39 N9 128.4(9) . . ?
O5 C39 C40 115.1(9) . . ?
N9 C39 C40 116.4(9) . . ?
O6 C40 N10 130.3(10) . . ?
O6 C40 C39 114.3(9) . . ?
N10 C40 C39 115.4(10) . . ?
C46 C41 C42 118.3(10) . . ?
C46 C41 N10 117.7(10) . . ?
C42 C41 N10 123.8(9) . . ?
C43 C42 C41 120.2(11) . . ?
C44 C43 C42 121.7(12) . . ?
C43 C44 C45 118.3(12) . . ?
C44 C45 C46 122.6(12) . . ?
C45 C46 C41 118.8(11) . . ?
C45 C46 C47 115.3(10) . . ?
C41 C46 C47 125.6(10) . . ?
N11 C47 C46 126.9(10) . . ?
C49 C48 N11 116.1(10) . . ?
C48 C49 C50 117.4(10) . . ?
C79 O22 Cu2 121.1(7) . . ?
N12 C50 C49 110.9(9) . . ?
N12 C51 C52 128.8(11) . . ?
C57 C52 C53 118.5(10) . . ?
C57 C52 C51 124.5(10) . . ?
C53 C52 C51 116.8(10) . . ?
C54 C53 C52 124.2(11) . . ?
C55 C54 C53 116.4(11) . . ?
C54 C55 C56 121.2(12) . . ?
C55 C56 C57 124.2(11) . . ?
C52 C57 N9 119.8(9) . . ?
C52 C57 C56 115.5(10) . . ?
N9 C57 C56 124.7(9) . . ?
O7 C58 N13 130.2(9) . . ?
O7 C58 C59 113.3(9) . . ?
N13 C58 C59 116.4(8) . . ?
O8 C59 N14 126.8(10) . . ?
O8 C59 C58 119.0(8) . . ?
N14 C59 C58 114.2(9) . . ?
N14 C60 C65 120.7(10) . . ?
N14 C60 C61 122.2(9) . . ?
C65 C60 C61 116.8(10) . . ?
C62 C61 C60 121.5(11) . . ?
C63 C62 C61 120.9(12) . . ?
C64 C63 C62 119.4(12) . . ?
C63 C64 C65 121.3(11) . . ?
C60 C65 C64 120.0(11) . . ?
C60 C65 C66 121.8(11) . . ?
C64 C65 C66 118.2(11) . . ?
N15 C66 C65 130.6(10) . . ?
C68 C67 N15 115.8(10) . . ?
C67 C68 C69 114.8(11) . . ?
N16 C69 C68 109.2(9) . . ?
N16 C70 C71 127.4(10) . . ?
C72 C71 C76 119.3(10) . . ?
C72 C71 C70 114.1(10) . . ?
C76 C71 C70 126.7(10) . . ?
C73 C72 C71 122.2(10) . . ?
C72 C73 C74 118.9(11) . . ?
C75 C74 C73 120.5(11) . . ?
C74 C75 C76 121.1(10) . . ?
N13 C76 C71 119.3(9) . . ?
N13 C76 C75 122.6(9) . . ?
C71 C76 C75 118.0(10) . . ?
O13 Cl1 O11 115.6(9) . . ?
O13 Cl1 O12 107.1(10) . . ?
O11 Cl1 O12 108.2(10) . . ?
O13 Cl1 O10 110.1(8) . . ?
O11 Cl1 O10 108.7(8) . . ?
O12 Cl1 O10 106.7(9) . . ?
O16 Cl2 O17 107.0(9) . . ?
O16 Cl2 O14 109.0(9) . . ?
O17 Cl2 O14 109.0(7) . . ?
O16 Cl2 O15 108.6(7) . . ?
O17 Cl2 O15 113.1(7) . . ?
O14 Cl2 O15 110.1(6) . . ?
O20 Cl3 O18 110.8(7) . . ?
O20 Cl3 O21 112.7(10) . . ?
O18 Cl3 O21 110.0(6) . . ?
O20 Cl3 O19 109.4(8) . . ?
O18 Cl3 O19 110.2(6) . . ?
O21 Cl3 O19 103.6(6) . . ?

loop_
_geom_bond_atom_site_label_1
_geom_bond_atom_site_label_2
_geom_bond_distance
_geom_bond_site_symmetry_2
_geom_bond_publ_flag
Gd1 O3 2.415(6) . ?
Gd1 O8 2.425(6) . ?
Gd1 O2 2.428(6) . ?
Gd1 O7 2.445(6) . ?
Gd1 O4 2.455(6) . ?
Gd1 O6 2.469(6) . ?
Gd1 O5 2.476(7) . ?
Gd1 O1 2.492(6) . ?
Gd1 O9 2.512(7) . ?
Cu1 N3 1.978(9) . ?
Cu1 N1 1.978(8) . ?
Cu1 N2 1.981(8) . ?
Cu1 N4 2.022(9) . ?
Cu2 N5 1.958(8) . ?
Cu2 N7 2.003(8) . ?
Cu2 N6 2.009(7) . ?
Cu2 N8 2.020(9) . ?
Cu2 O22 2.409(8) . ?
Cu3 N12 1.924(9) . ?
Cu3 N10 1.942(8) . ?
Cu3 N11 1.968(8) . ?
Cu3 N9 1.968(8) . ?
Cu4 N16 1.932(8) . ?
Cu4 N14 1.931(8) . ?
Cu4 N13 1.999(8) . ?
Cu4 N15 2.025(9) . ?
N1 C1 1.306(12) . ?
N1 C19 1.410(11) . ?
N2 C2 1.306(11) . ?
N2 C3 1.420(12) . ?
N3 C9 1.277(14) . ?
N3 C10 1.482(15) . ?
N4 C13 1.262(13) . ?
N4 C12 1.486(13) . ?
N5 C20 1.323(11) . ?
N5 C38 1.432(12) . ?
N6 C21 1.336(11) . ?
N6 C22 1.411(11) . ?
N7 C28 1.284(12) . ?
N7 C29 1.486(12) . ?
N8 C32 1.258(13) . ?
N8 C31 1.478(13) . ?
N9 C39 1.324(12) . ?
N9 C57 1.406(12) . ?
N10 C40 1.308(12) . ?
N10 C41 1.426(12) . ?
N11 C47 1.277(13) . ?
N11 C48 1.468(12) . ?
N12 C51 1.282(12) . ?
N12 C50 1.496(12) . ?
N13 C58 1.308(12) . ?
N13 C76 1.396(12) . ?
N14 C59 1.317(11) . ?
N14 C60 1.400(12) . ?
N15 C66 1.285(14) . ?
N15 C67 1.501(13) . ?
N16 C70 1.272(12) . ?
N16 C69 1.479(11) . ?
O1 C1 1.259(10) . ?
O2 C2 1.262(11) . ?
O3 C20 1.256(10) . ?
O4 C21 1.258(10) . ?
O5 C39 1.257(10) . ?
O6 C40 1.253(12) . ?
O7 C58 1.277(10) . ?
O8 C59 1.263(11) . ?
C1 C2 1.527(13) . ?
C3 C4 1.400(14) . ?
C3 C8 1.415(14) . ?
C4 C5 1.394(15) . ?
C5 C6 1.402(19) . ?
C6 C7 1.354(18) . ?
C7 C8 1.405(16) . ?
C8 C9 1.424(16) . ?
C10 C11 1.313(19) . ?
C11 C12 1.347(18) . ?
C13 C14 1.444(14) . ?
C14 C19 1.403(13) . ?
C14 C15 1.407(14) . ?
C15 C16 1.367(15) . ?
C16 C17 1.360(15) . ?
C17 C18 1.359(14) . ?
C18 C19 1.398(12) . ?
C20 C21 1.512(13) . ?
C22 C23 1.405(12) . ?
C22 C27 1.406(12) . ?
C23 C24 1.386(13) . ?
C24 C25 1.374(14) . ?
C25 C26 1.388(13) . ?
C26 C27 1.401(13) . ?
C27 C28 1.451(12) . ?
C29 C30 1.436(15) . ?
C30 C31 1.449(16) . ?
C32 C33 1.459(15) . ?
C33 C34 1.381(14) . ?
C33 C38 1.403(12) . ?
C34 C35 1.372(15) . ?
C35 C36 1.387(15) . ?
C36 C37 1.366(14) . ?
C37 C38 1.401(14) . ?
C39 C40 1.556(14) . ?
C41 C46 1.402(13) . ?
C41 C42 1.397(14) . ?
C42 C43 1.381(14) . ?
C43 C44 1.349(16) . ?
C44 C45 1.375(17) . ?
C45 C46 1.380(15) . ?
C46 C47 1.441(15) . ?
C48 C49 1.443(15) . ?
C49 C50 1.509(14) . ?
O22 C79 1.471(8) . ?
C51 C52 1.453(14) . ?
C52 C57 1.392(13) . ?
C52 C53 1.420(14) . ?
C53 C54 1.372(14) . ?
C54 C55 1.360(15) . ?
C55 C56 1.361(14) . ?
C56 C57 1.410(13) . ?
C58 C59 1.532(13) . ?
C60 C65 1.407(13) . ?
C60 C61 1.418(14) . ?
C61 C62 1.382(14) . ?
C62 C63 1.374(15) . ?
C63 C64 1.366(16) . ?
C64 C65 1.413(14) . ?
C65 C66 1.450(15) . ?
C67 C68 1.476(17) . ?
C68 C69 1.502(16) . ?
C70 C71 1.447(13) . ?
C71 C72 1.394(14) . ?
C71 C76 1.395(13) . ?
C72 C73 1.373(14) . ?
C73 C74 1.384(14) . ?
C74 C75 1.373(13) . ?
C75 C76 1.418(13) . ?
C77 O23 1.54(3) . ?
Cl1 O13 1.349(12) . ?
Cl1 O11 1.358(10) . ?
Cl1 O12 1.372(12) . ?
Cl1 O10 1.369(10) . ?
Cl2 O16 1.363(11) . ?
Cl2 O17 1.371(11) . ?
Cl2 O14 1.395(9) . ?
Cl2 O15 1.413(8) . ?
Cl3 O20 1.324(10) . ?
Cl3 O18 1.413(8) . ?
Cl3 O21 1.398(10) . ?
Cl3 O19 1.430(9) . ?
